data_7218483
loop_
_publ_author_name
'\,Serb, Mihaela-Diana'
'Kalf, Irmgard'
'Englert, Ulli'

_publ_section_title
;
 Biguanide and squaric acid as pH-dependent building blocks in crystal
 engineering
;
_journal_issue 46
_journal_name_full CrystEngComm
_journal_page_first 10631
_journal_paper_doi 10.1039/C4CE01643B
_journal_volume 16
_journal_year 2014
_chemical_formula_moiety 2(C8H13N5),2(C8H12N5),2(C4HO4),C2H6O,2(C4O4)
_chemical_formula_sum 'C50 H58 N20 O17'
_chemical_formula_weight 1211.16
_chemical_name_systematic
; 
 ? 
;
_space_group_IT_number 14
_symmetry_cell_setting monoclinic
_symmetry_space_group_name_Hall '-P 2ybc'
_symmetry_space_group_name_H-M 'P 1 21/c 1'
_atom_sites_solution_hydrogens geom
_atom_sites_solution_primary direct
_atom_sites_solution_secondary difmap
_audit_creation_method SHELXL-97
_cell_angle_alpha 90.00
_cell_angle_beta 120.795(2)
_cell_angle_gamma 90.00
_cell_formula_units_Z 2
_cell_length_a 13.1608(14)
_cell_length_b 12.6922(14)
_cell_length_c 19.7008(18)
_cell_measurement_reflns_used 2191
_cell_measurement_temperature 130(2)
_cell_measurement_theta_max 21.21
_cell_measurement_theta_min 2.68
_cell_volume 2826.8(5)
_computing_cell_refinement 'SAINT-Plus (Bruker, 1999)'
_computing_data_collection 'Bruker SMART (2001)'
_computing_data_reduction 'SAINT-Plus (Bruker, 1999)'
_computing_molecular_graphics 'PLATON (Spek, 2009)'
_computing_publication_material 'SHELXL-97 (Sheldrick, 2008)'
_computing_structure_refinement 'SHELXL-97 (Sheldrick, 2008)'
_computing_structure_solution 'SHELXS-97 (Sheldrick, 2008)'
_diffrn_ambient_temperature 130(2)
_diffrn_measured_fraction_theta_full .998
_diffrn_measured_fraction_theta_max .998
_diffrn_measurement_device_type 'Bruker SMART APEX CCD'
_diffrn_measurement_method '\w scans'
_diffrn_radiation_monochromator graphite
_diffrn_radiation_source 'fine-focus sealed tube'
_diffrn_radiation_type MoK\a
_diffrn_radiation_wavelength 0.71073
_diffrn_reflns_av_R_equivalents 0.0911
_diffrn_reflns_av_sigmaI/netI 0.0930
_diffrn_reflns_limit_h_max 16
_diffrn_reflns_limit_h_min -16
_diffrn_reflns_limit_k_max 15
_diffrn_reflns_limit_k_min -15
_diffrn_reflns_limit_l_max 24
_diffrn_reflns_limit_l_min -24
_diffrn_reflns_number 33195
_diffrn_reflns_theta_full 26.41
_diffrn_reflns_theta_max 26.41
_diffrn_reflns_theta_min 2.01
_diffrn_standards_decay_% 'no decay'
_exptl_absorpt_coefficient_mu 0.110
_exptl_absorpt_correction_type none
_exptl_crystal_colour colourless
_exptl_crystal_density_diffrn 1.423
_exptl_crystal_density_method 'not measured'
_exptl_crystal_description fragment
_exptl_crystal_F_000 1268
_exptl_crystal_size_max 0.40
_exptl_crystal_size_mid 0.20
_exptl_crystal_size_min 0.08
_refine_diff_density_max .454
_refine_diff_density_min -.294
_refine_diff_density_rms .049
_refine_ls_extinction_method none
_refine_ls_goodness_of_fit_ref 0.927
_refine_ls_hydrogen_treatment mixed
_refine_ls_matrix_type full
_refine_ls_number_parameters 455
_refine_ls_number_reflns 5795
_refine_ls_number_restraints 17
_refine_ls_restrained_S_all 0.929
_refine_ls_R_factor_all 0.0993
_refine_ls_R_factor_gt 0.0473
_refine_ls_shift/su_max 0.008
_refine_ls_shift/su_mean 0.000
_refine_ls_structure_factor_coef Fsqd
_refine_ls_weighting_details 'calc w=1/[\s^2^(Fo^2^)+(0.0350P)^2^+0.0000P] where P=(Fo^2^+2Fc^2^)/3'
_refine_ls_weighting_scheme calc
_refine_ls_wR_factor_gt 0.0934
_refine_ls_wR_factor_ref 0.1012
_reflns_number_gt 3000
_reflns_number_total 5795
_reflns_threshold_expression >2sigma(I)
_cod_data_source_file c4ce01643b2.cif
_cod_data_source_block 2a
_cod_depositor_comments
;
The following automatic conversions were performed:

'_symmetry_cell_setting' value 'Monoclinic' changed to 'monoclinic'
according to
/usr/data/users/saulius/crontab/automatic-downloads/rss-feeds/RSC/lib/dictionaries/cif_core.dic
dictionary named 'cif_core.dic' version 2.4.2 from 2011-04-26.

Automatic conversion script
Id: cif_fix_values 2827 2014-09-09 07:05:25Z andrius 

 Adding full bibliography for 7218480--7218488.cif.
;
_cod_original_sg_symbol_Hall -P2ybc
_cod_original_sg_symbol_H-M P21/c
_cod_database_code 7218483

loop_
_symmetry_equiv_pos_as_xyz
'x, y, z'
'-x, y+1/2, -z+1/2'
'-x, -y, -z'
'x, -y-1/2, z-1/2'

loop_
_atom_site_label
_atom_site_type_symbol
_atom_site_fract_x
_atom_site_fract_y
_atom_site_fract_z
_atom_site_U_iso_or_equiv
_atom_site_adp_type
_atom_site_occupancy
_atom_site_symmetry_multiplicity
_atom_site_calc_flag
_atom_site_refinement_flags
_atom_site_disorder_assembly
_atom_site_disorder_group
O1 O 0.6932(2) 0.89232(19) 0.34801(11) 0.0588(6) Uani 1 1 d D . .
H1 H 0.675(3) 0.9575(16) 0.3497(19) 0.094(15) Uiso 1 1 d D . .
O2 O 0.66810(14) 0.64834(14) 0.38282(9) 0.0368(5) Uani 1 1 d . . .
O3 O 0.62470(14) 0.71783(13) 0.52325(9) 0.0334(4) Uani 1 1 d . . .
O4 O 0.65870(14) 0.96227(14) 0.49364(9) 0.0364(5) Uani 1 1 d . . .
C1 C 0.6793(2) 0.8431(2) 0.40075(14) 0.0343(7) Uani 1 1 d . . .
C2 C 0.6686(2) 0.7350(2) 0.41392(13) 0.0304(6) Uani 1 1 d . . .
C3 C 0.6499(2) 0.7650(2) 0.47882(13) 0.0275(6) Uani 1 1 d . . .
C4 C 0.6630(2) 0.8767(2) 0.46411(13) 0.0294(6) Uani 1 1 d . . .
O5 O 0.38594(15) 0.82963(15) 0.20476(9) 0.0408(5) Uani 1 1 d . . .
O6 O 0.3329(2) 0.58621(15) 0.14610(11) 0.0776(8) Uani 1 1 d . . .
O7 O 0.34028(15) 0.52161(14) 0.30679(9) 0.0414(5) Uani 1 1 d . . .
O8 O 0.39598(14) 0.76149(13) 0.36606(9) 0.0345(4) Uani 1 1 d . . .
C5 C 0.3740(2) 0.7451(2) 0.23225(13) 0.0330(7) Uani 1 1 d . . .
C6 C 0.3507(2) 0.6370(2) 0.20743(15) 0.0439(8) Uani 1 1 d . . .
C7 C 0.3533(2) 0.6054(2) 0.27887(14) 0.0344(7) Uani 1 1 d . . .
C8 C 0.3778(2) 0.7143(2) 0.30534(14) 0.0319(6) Uani 1 1 d . . .
N1 N 0.23221(18) 0.3207(2) 0.28605(11) 0.0345(6) Uani 1 1 d D . .
H10 H 0.267(2) 0.3831(16) 0.2845(16) 0.068(10) Uiso 1 1 d D . .
N2 N 0.28194(17) 0.14577(17) 0.31666(11) 0.0310(5) Uani 1 1 d . . .
N3 N 0.3564(2) 0.0359(2) 0.25472(12) 0.0393(6) Uani 1 1 d D . .
H30 H 0.335(3) 0.0825(19) 0.2133(14) 0.083(11) Uiso 1 1 d D . .
H31 H 0.377(2) -0.0316(15) 0.2471(15) 0.059(10) Uiso 1 1 d D . .
N4 N 0.4038(2) 0.2638(2) 0.29833(13) 0.0381(6) Uani 1 1 d D . .
H40 H 0.399(2) 0.3235(16) 0.2722(14) 0.056(9) Uiso 1 1 d D . .
H41 H 0.456(2) 0.2133(16) 0.3091(15) 0.047(9) Uiso 1 1 d D . .
N5 N 0.35732(18) -0.01583(19) 0.36664(12) 0.0313(5) Uani 1 1 d D . .
H50 H 0.346(2) 0.0031(19) 0.4063(12) 0.050(8) Uiso 1 1 d D . .
H51 H 0.378(2) -0.0847(15) 0.3625(16) 0.061(10) Uiso 1 1 d D . .
C9 C 0.1211(2) 0.3230(2) 0.28230(13) 0.0345(7) Uani 1 1 d . . .
C10 C 0.0836(2) 0.2470(2) 0.31492(13) 0.0355(7) Uani 1 1 d . . .
H10A H 0.1321 0.1879 0.3415 0.043 Uiso 1 1 calc R . .
C11 C -0.0263(2) 0.2585(2) 0.30808(15) 0.0401(7) Uani 1 1 d . . .
H11 H -0.0535 0.2056 0.3291 0.048 Uiso 1 1 calc R . .
C12 C -0.0961(2) 0.3441(2) 0.27180(15) 0.0437(7) Uani 1 1 d . . .
H12 H -0.1706 0.3511 0.2681 0.052 Uiso 1 1 calc R . .
C13 C -0.0570(2) 0.4206(2) 0.24044(16) 0.0474(8) Uani 1 1 d . . .
H13 H -0.1048 0.4805 0.2150 0.057 Uiso 1 1 calc R . .
C14 C 0.0514(2) 0.4102(2) 0.24604(15) 0.0421(7) Uani 1 1 d . . .
H14 H 0.0782 0.4632 0.2248 0.051 Uiso 1 1 calc R . .
C15 C 0.3050(2) 0.2391(2) 0.29912(12) 0.0311(6) Uani 1 1 d . . .
C16 C 0.3342(2) 0.0574(2) 0.31219(13) 0.0309(6) Uani 1 1 d . . .
N6 N 0.26334(18) 0.77945(17) 0.52339(11) 0.0301(5) Uani 1 1 d D . .
H60 H 0.283(2) 0.8291(17) 0.5615(13) 0.058(9) Uiso 1 1 d D . .
N7 N 0.36407(18) 0.67311(17) 0.47882(11) 0.0301(5) Uani 1 1 d D . .
H70 H 0.386(2) 0.6839(19) 0.4454(12) 0.046(8) Uiso 1 1 d D . .
N8 N 0.35226(19) 0.55331(19) 0.56370(12) 0.0316(5) Uani 1 1 d D . .
H80 H 0.364(2) 0.6020(17) 0.6002(13) 0.052(9) Uiso 1 1 d D . .
H81 H 0.340(2) 0.4863(14) 0.5765(14) 0.055(9) Uiso 1 1 d D . .
N9 N 0.43148(19) 0.83748(18) 0.52835(11) 0.0273(5) Uani 1 1 d D . .
H90 H 0.407(2) 0.9040(15) 0.5319(15) 0.059(10) Uiso 1 1 d D . .
H91 H 0.4995(17) 0.8144(19) 0.5316(14) 0.051(9) Uiso 1 1 d D . .
N10 N 0.34715(19) 0.49783(18) 0.45090(12) 0.0317(5) Uani 1 1 d D . .
H100 H 0.3481(18) 0.5150(17) 0.4050(10) 0.039(7) Uiso 1 1 d D . .
H101 H 0.349(2) 0.4265(14) 0.4652(14) 0.053(9) Uiso 1 1 d D . .
C17 C 0.1546(2) 0.7226(2) 0.48859(14) 0.0326(6) Uani 1 1 d . . .
C18 C 0.1074(2) 0.6996(2) 0.53484(14) 0.0397(7) Uani 1 1 d . . .
H18 H 0.1479 0.7196 0.5889 0.048 Uiso 1 1 calc R . .
C19 C 0.0012(2) 0.6474(2) 0.50254(17) 0.0501(8) Uani 1 1 d . . .
H19 H -0.0319 0.6323 0.5344 0.060 Uiso 1 1 calc R . .
C20 C -0.0578(2) 0.6167(2) 0.42458(16) 0.0528(8) Uani 1 1 d . . .
H20 H -0.1302 0.5790 0.4029 0.063 Uiso 1 1 calc R . .
C21 C -0.0107(2) 0.6416(2) 0.37855(16) 0.0509(8) Uani 1 1 d . . .
H21 H -0.0515 0.6215 0.3245 0.061 Uiso 1 1 calc R . .
C22 C 0.0951(2) 0.6953(2) 0.40955(14) 0.0426(7) Uani 1 1 d . . .
H22 H 0.1266 0.7132 0.3771 0.051 Uiso 1 1 calc R . .
C24 C 0.3535(2) 0.5728(2) 0.49868(13) 0.0271(6) Uani 1 1 d . . .
C23 C 0.3519(2) 0.7644(2) 0.51104(12) 0.0256(6) Uani 1 1 d . . .
C30 C 0.0024(8) 0.0131(7) 0.4698(5) 0.050(2) Uiso 0.50 1 d PD A -1
H30A H 0.0674 0.0651 0.4892 0.061 Uiso 0.50 1 calc PR A -1
H30B H 0.0306 -0.0527 0.4580 0.061 Uiso 0.50 1 calc PR A -1
C31 C -0.0232(13) -0.0106(11) 0.5398(8) 0.142(6) Uiso 0.50 1 d PD A -1
H31A H 0.0519 -0.0225 0.5892 0.212 Uiso 0.50 1 calc PR A -1
H31B H -0.0730 -0.0734 0.5268 0.212 Uiso 0.50 1 calc PR A -1
H31C H -0.0639 0.0498 0.5462 0.212 Uiso 0.50 1 calc PR A -1
O30 O -0.0925(5) 0.0509(5) 0.4000(3) 0.120(2) Uiso 0.50 1 d P A -1
H30C H -0.1448 0.0041 0.3795 0.181 Uiso 0.50 1 calc PR A -1

loop_
_atom_site_aniso_label
_atom_site_aniso_U_11
_atom_site_aniso_U_22
_atom_site_aniso_U_33
_atom_site_aniso_U_23
_atom_site_aniso_U_13
_atom_site_aniso_U_12
O1 0.1026(18) 0.0605(17) 0.0419(12) -0.0224(11) 0.0577(13) -0.0445(14)
O2 0.0454(11) 0.0492(13) 0.0279(10) -0.0113(9) 0.0275(9) -0.0155(9)
O3 0.0465(11) 0.0406(11) 0.0238(9) 0.0104(8) 0.0259(9) 0.0136(9)
O4 0.0535(12) 0.0398(12) 0.0272(10) 0.0042(8) 0.0287(9) 0.0068(9)
C1 0.0396(16) 0.0492(19) 0.0241(14) -0.0125(13) 0.0234(13) -0.0213(14)
C2 0.0282(15) 0.0506(19) 0.0190(13) -0.0101(13) 0.0168(12) -0.0101(13)
C3 0.0242(14) 0.0406(17) 0.0183(13) 0.0048(12) 0.0113(11) 0.0050(12)
C4 0.0292(15) 0.0440(18) 0.0174(13) -0.0002(12) 0.0137(12) -0.0005(12)
O5 0.0490(12) 0.0606(14) 0.0268(10) 0.0168(9) 0.0295(9) 0.0216(10)
O6 0.170(2) 0.0525(14) 0.0410(12) 0.0227(10) 0.0760(15) 0.0566(14)
O7 0.0566(13) 0.0542(13) 0.0235(9) 0.0045(9) 0.0278(10) 0.0057(10)
O8 0.0376(11) 0.0557(12) 0.0158(9) -0.0030(8) 0.0177(8) -0.0116(9)
C5 0.0322(15) 0.055(2) 0.0201(14) 0.0152(14) 0.0194(13) 0.0229(14)
C6 0.063(2) 0.054(2) 0.0238(15) 0.0140(14) 0.0289(15) 0.0364(16)
C7 0.0347(16) 0.054(2) 0.0193(14) 0.0053(14) 0.0172(13) 0.0135(14)
C8 0.0217(14) 0.058(2) 0.0194(14) 0.0059(13) 0.0129(12) 0.0046(13)
N1 0.0296(13) 0.0529(17) 0.0262(12) 0.0118(11) 0.0180(11) 0.0071(12)
N2 0.0285(12) 0.0485(15) 0.0234(11) 0.0035(10) 0.0187(10) 0.0027(11)
N3 0.0471(15) 0.0569(19) 0.0250(13) 0.0124(13) 0.0265(12) 0.0172(13)
N4 0.0306(14) 0.0594(19) 0.0340(14) 0.0229(13) 0.0235(12) 0.0107(13)
N5 0.0328(13) 0.0442(16) 0.0212(12) 0.0019(11) 0.0168(11) -0.0003(11)
C9 0.0275(15) 0.058(2) 0.0197(13) 0.0042(13) 0.0135(12) 0.0048(14)
C10 0.0313(16) 0.0550(19) 0.0259(14) 0.0069(13) 0.0188(13) 0.0055(13)
C11 0.0352(17) 0.061(2) 0.0349(16) 0.0030(15) 0.0257(14) 0.0020(15)
C12 0.0271(16) 0.066(2) 0.0431(17) -0.0023(16) 0.0219(14) 0.0048(15)
C13 0.0359(17) 0.059(2) 0.0482(18) 0.0051(15) 0.0220(15) 0.0104(15)
C14 0.0338(17) 0.059(2) 0.0349(16) 0.0115(14) 0.0185(14) 0.0056(15)
C15 0.0269(15) 0.057(2) 0.0116(12) 0.0096(13) 0.0118(12) 0.0070(14)
C16 0.0211(14) 0.0550(19) 0.0175(13) 0.0050(13) 0.0106(12) -0.0011(13)
N6 0.0367(13) 0.0405(15) 0.0188(11) -0.0081(10) 0.0183(11) -0.0075(11)
N7 0.0457(14) 0.0342(14) 0.0243(12) -0.0092(10) 0.0278(11) -0.0151(11)
N8 0.0469(14) 0.0346(15) 0.0223(12) -0.0067(11) 0.0241(11) -0.0121(12)
N9 0.0358(14) 0.0302(14) 0.0232(12) 0.0000(10) 0.0203(11) -0.0035(12)
N10 0.0477(14) 0.0339(15) 0.0215(12) -0.0028(11) 0.0235(11) -0.0034(11)
C17 0.0319(15) 0.0450(18) 0.0233(14) -0.0050(12) 0.0160(13) -0.0096(13)
C18 0.0355(17) 0.061(2) 0.0259(15) -0.0097(13) 0.0184(14) -0.0154(14)
C19 0.0418(18) 0.077(2) 0.0401(17) -0.0070(16) 0.0273(15) -0.0166(17)
C20 0.0372(18) 0.077(2) 0.0397(18) -0.0091(16) 0.0167(16) -0.0195(16)
C21 0.0460(19) 0.075(2) 0.0265(16) -0.0099(15) 0.0143(15) -0.0182(16)
C22 0.0415(18) 0.063(2) 0.0259(15) -0.0052(14) 0.0192(14) -0.0135(15)
C24 0.0296(15) 0.0370(17) 0.0202(13) -0.0034(12) 0.0168(12) -0.0081(12)
C23 0.0325(15) 0.0369(17) 0.0106(12) -0.0018(11) 0.0134(11) -0.0051(13)

loop_
_atom_type_symbol
_atom_type_description
_atom_type_scat_dispersion_real
_atom_type_scat_dispersion_imag
_atom_type_scat_source
C C .0033 .0016 'International Tables Vol C Tables 4.2.6.8 and 6.1.1.4'
H H .0000 .0000 'International Tables Vol C Tables 4.2.6.8 and 6.1.1.4'
N N .0061 .0033 'International Tables Vol C Tables 4.2.6.8 and 6.1.1.4'
O O .0106 .0060 'International Tables Vol C Tables 4.2.6.8 and 6.1.1.4'

loop_
_geom_angle_atom_site_label_1
_geom_angle_atom_site_label_2
_geom_angle_atom_site_label_3
_geom_angle
C1 O1 H1 106(2)
O1 C1 C2 132.7(2)
O1 C1 C4 134.1(3)
C2 C1 C4 93.2(2)
O1 C1 C3 177.4(2)
C2 C1 C3 46.52(13)
C4 C1 C3 46.64(14)
O2 C2 C1 137.2(2)
O2 C2 C3 133.6(2)
C1 C2 C3 89.13(19)
O3 C3 C2 135.6(2)
O3 C3 C4 134.8(2)
C2 C3 C4 89.43(19)
O3 C3 C1 176.1(2)
C2 C3 C1 44.35(13)
C4 C3 C1 45.08(13)
O4 C4 C1 136.6(2)
O4 C4 C3 135.1(2)
C1 C4 C3 88.3(2)
O5 C5 C6 136.6(2)
O5 C5 C8 134.9(3)
C6 C5 C8 88.5(2)
O6 C6 C5 135.0(2)
O6 C6 C7 132.8(3)
C5 C6 C7 92.2(2)
O6 C6 C8 178.6(3)
C5 C6 C8 46.40(14)
C7 C6 C8 45.84(14)
O7 C7 C6 136.4(3)
O7 C7 C8 135.0(2)
C6 C7 C8 88.6(2)
O8 C8 C7 134.3(2)
O8 C8 C5 135.0(3)
C7 C8 C5 90.7(2)
O8 C8 C6 179.2(2)
C7 C8 C6 45.56(14)
C5 C8 C6 45.10(14)
C15 N1 C9 129.6(2)
C15 N1 H10 110.5(18)
C9 N1 H10 119.6(18)
C15 N2 C16 122.8(2)
C16 N3 H30 120.8(18)
C16 N3 H31 122.2(16)
H30 N3 H31 115(2)
C15 N4 H40 114.7(17)
C15 N4 H41 117.7(17)
H40 N4 H41 125(2)
C16 N5 H50 116.2(16)
C16 N5 H51 122.8(17)
H50 N5 H51 121(2)
C14 C9 C10 119.9(2)
C14 C9 N1 115.9(2)
C10 C9 N1 124.2(2)
C9 C10 C11 118.9(2)
C9 C10 H10A 120.6
C11 C10 H10A 120.6
C12 C11 C10 121.5(3)
C12 C11 H11 119.3
C10 C11 H11 119.3
C11 C12 C13 119.2(2)
C11 C12 H12 120.4
C13 C12 H12 120.4
C14 C13 C12 120.2(3)
C14 C13 H13 119.9
C12 C13 H13 119.9
C13 C14 C9 120.3(3)
C13 C14 H14 119.8
C9 C14 H14 119.8
N2 C15 N1 120.6(2)
N2 C15 N4 124.7(2)
N1 C15 N4 114.6(3)
N5 C16 N3 118.8(3)
N5 C16 N2 116.4(2)
N3 C16 N2 124.7(2)
C23 N6 C17 127.0(2)
C23 N6 H60 110.6(16)
C17 N6 H60 122.3(16)
C24 N7 C23 127.3(2)
C24 N7 H70 119.7(17)
C23 N7 H70 112.8(17)
C24 N8 H80 124.5(17)
C24 N8 H81 122.1(16)
H80 N8 H81 113(2)
C23 N9 H90 114.2(17)
C23 N9 H91 114.7(17)
H90 N9 H91 131(2)
C24 N10 H100 119.8(14)
C24 N10 H101 120.0(15)
H100 N10 H101 120(2)
C18 C17 C22 120.5(2)
C18 C17 N6 118.2(2)
C22 C17 N6 121.2(2)
C17 C18 C19 119.6(2)
C17 C18 H18 120.2
C19 C18 H18 120.2
C18 C19 C20 120.9(2)
C18 C19 H19 119.6
C20 C19 H19 119.6
C21 C20 C19 119.0(3)
C21 C20 H20 120.5
C19 C20 H20 120.5
C20 C21 C22 121.1(3)
C20 C21 H21 119.5
C22 C21 H21 119.5
C21 C22 C17 118.9(2)
C21 C22 H22 120.6
C17 C22 H22 120.6
N10 C24 N8 122.4(2)
N10 C24 N7 116.8(2)
N8 C24 N7 120.7(2)
N9 C23 N6 120.9(2)
N9 C23 N7 117.0(2)
N6 C23 N7 122.1(2)
O30 C30 C31 116.0(6)
O30 C30 H30A 108.3
C31 C30 H30A 108.3
O30 C30 H30B 108.3
C31 C30 H30B 108.3
H30A C30 H30B 107.4
C30 C31 H31A 109.5
C30 C31 H31B 109.5
H31A C31 H31B 109.5
C30 C31 H31C 109.5
H31A C31 H31C 109.5
H31B C31 H31C 109.5
C30 O30 H30C 109.5

loop_
_geom_bond_atom_site_label_1
_geom_bond_atom_site_label_2
_geom_bond_distance
O1 C1 1.303(3)
O1 H1 0.867(18)
O2 C2 1.257(3)
O3 C3 1.238(2)
O4 C4 1.247(3)
C1 C2 1.417(3)
C1 C4 1.436(3)
C1 C3 2.027(3)
C2 C3 1.471(3)
C3 C4 1.474(3)
O5 C5 1.247(3)
O6 C6 1.281(3)
O7 C7 1.249(3)
O8 C8 1.247(3)
C5 C6 1.435(4)
C5 C8 1.468(3)
C6 C7 1.447(3)
C6 C8 2.026(4)
C7 C8 1.454(4)
N1 C15 1.343(3)
N1 C9 1.426(3)
N1 H10 0.924(17)
N2 C15 1.312(3)
N2 C16 1.342(3)
N3 C16 1.335(3)
N3 H30 0.927(17)
N3 H31 0.935(16)
N4 C15 1.346(3)
N4 H40 0.899(16)
N4 H41 0.882(16)
N5 C16 1.331(3)
N5 H50 0.903(16)
N5 H51 0.932(16)
C9 C14 1.380(3)
C9 C10 1.383(3)
C10 C11 1.391(3)
C10 H10A 0.9500
C11 C12 1.365(3)
C11 H11 0.9500
C12 C13 1.384(3)
C12 H12 0.9500
C13 C14 1.380(3)
C13 H13 0.9500
C14 H14 0.9500
N6 C23 1.321(3)
N6 C17 1.426(3)
N6 H60 0.911(16)
N7 C24 1.360(3)
N7 C23 1.369(3)
N7 H70 0.858(16)
N8 C24 1.313(3)
N8 H80 0.898(16)
N8 H81 0.925(16)
N9 C23 1.306(3)
N9 H90 0.918(16)
N9 H91 0.913(16)
N10 C24 1.311(3)
N10 H100 0.937(15)
N10 H101 0.945(16)
C17 C18 1.372(3)
C17 C22 1.382(3)
C18 C19 1.373(3)
C18 H18 0.9500
C19 C20 1.375(4)
C19 H19 0.9500
C20 C21 1.372(4)
C20 H20 0.9500
C21 C22 1.381(3)
C21 H21 0.9500
C22 H22 0.9500
C30 O30 1.386(9)
C30 C31 1.605(8)
C30 H30A 0.9900
C30 H30B 0.9900
C31 H31A 0.9800
C31 H31B 0.9800
C31 H31C 0.9800
O30 H30C 0.8400
